data_4074543
loop_
_publ_author_name
'Hahn, F. Ekkehardt'
'Jahnke, Mareike C.'
'Pape, Tania'

_publ_section_title
;
 Synthesis of Palladium and Platinum Complexes with
 Phosphine-Functionalized Benzimidazolin-2-ylidene Ligands
;
_journal_issue 25
_journal_name_full Organometallics
_journal_page_first 5927
_journal_paper_doi 10.1021/om060741u
_journal_volume 25
_journal_year 2006
_chemical_formula_sum 'C25 H27 Cl2 N2 P Pd'
_chemical_formula_weight 563.76
_chemical_name_systematic
; 
 ? 
;
_space_group_IT_number 61
_symmetry_cell_setting orthorhombic
_symmetry_space_group_name_Hall '-P 2ac 2ab'
_symmetry_space_group_name_H-M 'P b c a'
_atom_sites_solution_hydrogens geom
_atom_sites_solution_primary direct
_atom_sites_solution_secondary difmap
_audit_creation_method SHELXL-97
_cell_angle_alpha 90.00
_cell_angle_beta 90.00
_cell_angle_gamma 90.00
_cell_formula_units_Z 8
_cell_length_a 15.896(3)
_cell_length_b 16.054(3)
_cell_length_c 18.968(3)
_cell_measurement_reflns_used 900
_cell_measurement_temperature 153(2)
_cell_measurement_theta_max 22.5
_cell_measurement_theta_min 1
_cell_volume 4840.5(15)
_computing_cell_refinement 'SAINT (Bruker AXS, 2000)'
_computing_data_collection 'SMART (Bruker AXS, 2000)'
_computing_data_reduction 'SAINT,SADABS (Bruker AXS, 2000)'
_computing_molecular_graphics
;
ORTEP3,L.J. Farrugia, J. Appl. Cryst. (1997) 30, 565
;
_computing_structure_refinement 'SHELXL-97 (Sheldrick, 1997)'
_computing_structure_solution 'SHELXS-97 (Sheldrick, 1990)'
_diffrn_ambient_temperature 153(2)
_diffrn_detector_area_resol_mean 80
_diffrn_measured_fraction_theta_full 0.993
_diffrn_measured_fraction_theta_max 0.993
_diffrn_measurement_device_type 'CCD area detector'
_diffrn_measurement_method 'Omega and Phi scans'
_diffrn_radiation_monochromator graphite
_diffrn_radiation_source 'rotating anode'
_diffrn_radiation_type MoK\a
_diffrn_radiation_wavelength 0.71073
_diffrn_reflns_av_R_equivalents 0.0550
_diffrn_reflns_av_sigmaI/netI 0.0358
_diffrn_reflns_limit_h_max 21
_diffrn_reflns_limit_h_min -22
_diffrn_reflns_limit_k_max 22
_diffrn_reflns_limit_k_min -22
_diffrn_reflns_limit_l_max 26
_diffrn_reflns_limit_l_min -26
_diffrn_reflns_number 52905
_diffrn_reflns_theta_full 30.09
_diffrn_reflns_theta_max 30.09
_diffrn_reflns_theta_min 2.10
_exptl_absorpt_coefficient_mu 1.069
_exptl_absorpt_correction_T_max 0.9193
_exptl_absorpt_correction_T_min 0.8391
_exptl_absorpt_correction_type multi-scan
_exptl_absorpt_process_details
; 
 Corrections were done with the SADABS program, utilizing the none merged
 raw data obtained from the integration process. Integration and final cell
 refinement were done with SAINT.

 SADABS reports ratio of Tmin/Tmax =  0.871722

;
_exptl_crystal_colour colourless
_exptl_crystal_density_diffrn 1.547
_exptl_crystal_density_method 'not measured'
_exptl_crystal_description 'transparent blocks'
_exptl_crystal_F_000 2288
_exptl_crystal_size_max 0.17
_exptl_crystal_size_mid 0.16
_exptl_crystal_size_min 0.08
_refine_diff_density_max 1.113
_refine_diff_density_min -0.486
_refine_diff_density_rms 0.104
_refine_ls_extinction_method none
_refine_ls_goodness_of_fit_ref 1.098
_refine_ls_hydrogen_treatment noref
_refine_ls_matrix_type full
_refine_ls_number_parameters 281
_refine_ls_number_reflns 7076
_refine_ls_number_restraints 0
_refine_ls_restrained_S_all 1.098
_refine_ls_R_factor_all 0.0568
_refine_ls_R_factor_gt 0.0442
_refine_ls_shift/su_max 0.002
_refine_ls_shift/su_mean 0.000
_refine_ls_structure_factor_coef Fsqd
_refine_ls_weighting_details 'calc w=1/[\s^2^(Fo^2^)+(0.0371P)^2^+7.8199P] where P=(Fo^2^+2Fc^2^)/3'
_refine_ls_weighting_scheme calc
_refine_ls_wR_factor_gt 0.0927
_refine_ls_wR_factor_ref 0.0976
_reflns_number_gt 5961
_reflns_number_total 7076
_reflns_threshold_expression >2sigma(I)
_cod_data_source_file om060741usi20060815_021511.cif
_cod_data_source_block sad_complex_15
_cod_original_cell_volume 4840.5(14)
_cod_original_sg_symbol_H-M Pbca
_cod_database_code 4074543

loop_
_symmetry_equiv_pos_as_xyz
'x, y, z'
'-x+1/2, -y, z+1/2'
'-x, y+1/2, -z+1/2'
'x+1/2, -y+1/2, -z'
'-x, -y, -z'
'x-1/2, y, -z-1/2'
'x, -y-1/2, z-1/2'
'-x-1/2, y-1/2, z'

loop_
_atom_site_label
_atom_site_type_symbol
_atom_site_fract_x
_atom_site_fract_y
_atom_site_fract_z
_atom_site_U_iso_or_equiv
_atom_site_adp_type
_atom_site_occupancy
_atom_site_symmetry_multiplicity
_atom_site_calc_flag
_atom_site_refinement_flags
Pd1 Pd 0.050392(12) 0.294860(12) 0.713113(10) 0.01592(6) Uani 1 1 d .
Cl2 Cl -0.04427(4) 0.27451(4) 0.80691(4) 0.02270(14) Uani 1 1 d .
Cl1 Cl -0.05076(4) 0.37363(4) 0.65132(3) 0.02177(13) Uani 1 1 d .
N1 N 0.21308(14) 0.24222(14) 0.77608(12) 0.0177(4) Uani 1 1 d .
N2 N 0.12129(14) 0.14264(14) 0.78203(12) 0.0205(5) Uani 1 1 d .
P1 P 0.14786(4) 0.32963(4) 0.63425(4) 0.01798(14) Uani 1 1 d .
C1 C 0.13341(16) 0.22096(16) 0.75860(14) 0.0182(5) Uani 1 1 d .
C2 C 0.25229(17) 0.17738(18) 0.81218(14) 0.0207(5) Uani 1 1 d .
C3 C 0.19333(17) 0.11403(18) 0.81629(15) 0.0221(5) Uani 1 1 d .
C4 C 0.2095(2) 0.04005(19) 0.85177(17) 0.0291(6) Uani 1 1 d .
H4 H 0.1692 -0.0036 0.8542 0.035 Uiso 1 1 calc R
C5 C 0.2874(2) 0.0336(2) 0.88322(19) 0.0357(8) Uani 1 1 d .
H5 H 0.3009 -0.0155 0.9088 0.043 Uiso 1 1 calc R
C6 C 0.3470(2) 0.0971(2) 0.87847(19) 0.0349(7) Uani 1 1 d .
H6 H 0.4002 0.0897 0.9004 0.042 Uiso 1 1 calc R
C7 C 0.33096(18) 0.1704(2) 0.84271(16) 0.0267(6) Uani 1 1 d .
H7 H 0.3717 0.2136 0.8393 0.032 Uiso 1 1 calc R
C22 C 0.04859(18) 0.08914(18) 0.76674(17) 0.0260(6) Uani 1 1 d .
H22A H -0.0001 0.1243 0.7536 0.031 Uiso 1 1 calc R
H22B H 0.0333 0.0574 0.8096 0.031 Uiso 1 1 calc R
C23 C 0.0681(3) 0.0277(2) 0.7060(2) 0.0412(8) Uani 1 1 d .
H23A H 0.1140 -0.0099 0.7212 0.049 Uiso 1 1 calc R
H23B H 0.0177 -0.0071 0.6974 0.049 Uiso 1 1 calc R
C24 C 0.0932(3) 0.0679(2) 0.6381(2) 0.0438(9) Uani 1 1 d .
H24A H 0.1479 0.0963 0.6447 0.053 Uiso 1 1 calc R
H24B H 0.0510 0.1107 0.6256 0.053 Uiso 1 1 calc R
C25 C 0.1007(4) 0.0064(3) 0.5780(2) 0.0616(13) Uani 1 1 d .
H25A H 0.1442 -0.0348 0.5892 0.092 Uiso 1 1 calc R
H25B H 0.1161 0.0361 0.5348 0.092 Uiso 1 1 calc R
H25C H 0.0467 -0.0219 0.5712 0.092 Uiso 1 1 calc R
C8 C 0.25371(17) 0.31839(17) 0.75135(15) 0.0212(5) Uani 1 1 d .
H8A H 0.3122 0.3209 0.7691 0.025 Uiso 1 1 calc R
H8B H 0.2230 0.3677 0.7693 0.025 Uiso 1 1 calc R
C9 C 0.25364(17) 0.3189(2) 0.67107(15) 0.0231(6) Uani 1 1 d .
H9A H 0.2789 0.2664 0.6538 0.028 Uiso 1 1 calc R
H9B H 0.2890 0.3656 0.6542 0.028 Uiso 1 1 calc R
C10 C 0.14369(19) 0.27075(18) 0.55346(15) 0.0234(6) Uani 1 1 d .
C11 C 0.0651(2) 0.2475(2) 0.52765(16) 0.0298(6) Uani 1 1 d .
H11 H 0.0158 0.2615 0.5534 0.036 Uiso 1 1 calc R
C12 C 0.0582(2) 0.2042(2) 0.46478(18) 0.0372(8) Uani 1 1 d .
H12 H 0.0044 0.1895 0.4469 0.045 Uiso 1 1 calc R
C13 C 0.1298(3) 0.1825(2) 0.42852(17) 0.0392(8) Uani 1 1 d .
H13 H 0.1252 0.1525 0.3855 0.047 Uiso 1 1 calc R
C14 C 0.2078(3) 0.2038(2) 0.45373(18) 0.0400(8) Uani 1 1 d .
H14 H 0.2569 0.1875 0.4286 0.048 Uiso 1 1 calc R
C15 C 0.2154(2) 0.2489(2) 0.51575(17) 0.0328(7) Uani 1 1 d .
H15 H 0.2694 0.2649 0.5324 0.039 Uiso 1 1 calc R
C16 C 0.14055(16) 0.43851(17) 0.60985(15) 0.0203(5) Uani 1 1 d .
C21 C 0.1543(2) 0.49846(19) 0.66121(16) 0.0273(6) Uani 1 1 d .
H21 H 0.1703 0.4821 0.7074 0.033 Uiso 1 1 calc R
C20 C 0.1448(2) 0.58209(19) 0.64542(18) 0.0322(7) Uani 1 1 d .
H20 H 0.1549 0.6230 0.6806 0.039 Uiso 1 1 calc R
C19 C 0.1206(2) 0.60594(19) 0.57878(19) 0.0350(7) Uani 1 1 d .
H19 H 0.1130 0.6633 0.5682 0.042 Uiso 1 1 calc R
C18 C 0.1076(3) 0.5469(2) 0.52750(19) 0.0411(9) Uani 1 1 d .
H18 H 0.0915 0.5637 0.4814 0.049 Uiso 1 1 calc R
C17 C 0.1177(2) 0.4628(2) 0.54269(17) 0.0344(7) Uani 1 1 d .
H17 H 0.1089 0.4222 0.5070 0.041 Uiso 1 1 calc R

loop_
_atom_site_aniso_label
_atom_site_aniso_U_11
_atom_site_aniso_U_22
_atom_site_aniso_U_33
_atom_site_aniso_U_23
_atom_site_aniso_U_13
_atom_site_aniso_U_12
Pd1 0.01337(10) 0.01640(10) 0.01800(10) 0.00175(7) -0.00095(7) 0.00078(7)
Cl2 0.0158(3) 0.0302(3) 0.0220(3) 0.0052(2) 0.0028(2) 0.0014(2)
Cl1 0.0172(3) 0.0237(3) 0.0244(3) 0.0058(2) -0.0013(2) 0.0053(2)
N1 0.0143(10) 0.0185(10) 0.0203(11) 0.0048(8) -0.0013(8) -0.0002(8)
N2 0.0173(10) 0.0185(10) 0.0257(12) 0.0049(9) -0.0009(9) 0.0000(9)
P1 0.0164(3) 0.0195(3) 0.0180(3) 0.0024(2) 0.0000(2) 0.0018(3)
C1 0.0168(12) 0.0193(12) 0.0186(12) 0.0011(10) 0.0027(9) 0.0004(9)
C2 0.0189(13) 0.0223(13) 0.0208(12) 0.0030(11) -0.0004(10) 0.0029(10)
C3 0.0180(12) 0.0238(13) 0.0245(13) 0.0042(11) 0.0001(10) 0.0030(10)
C4 0.0269(15) 0.0222(14) 0.0382(17) 0.0109(12) -0.0020(13) 0.0001(12)
C5 0.0337(17) 0.0304(16) 0.0431(19) 0.0151(14) -0.0079(15) 0.0063(13)
C6 0.0241(15) 0.0383(18) 0.0424(19) 0.0141(14) -0.0086(13) 0.0047(13)
C7 0.0203(14) 0.0293(15) 0.0305(15) 0.0070(12) -0.0034(11) 0.0008(12)
C22 0.0194(13) 0.0208(13) 0.0379(16) 0.0058(11) -0.0034(12) -0.0047(11)
C23 0.047(2) 0.0308(17) 0.045(2) -0.0001(15) -0.0110(17) -0.0080(15)
C24 0.047(2) 0.0398(19) 0.045(2) -0.0021(17) -0.0017(17) 0.0004(17)
C25 0.098(4) 0.047(2) 0.039(2) -0.0053(19) -0.007(2) 0.019(2)
C8 0.0170(12) 0.0210(12) 0.0257(13) 0.0037(11) -0.0028(10) -0.0027(10)
C9 0.0153(12) 0.0300(14) 0.0240(13) 0.0095(11) 0.0005(10) 0.0004(11)
C10 0.0297(15) 0.0222(13) 0.0184(12) 0.0020(10) -0.0005(11) 0.0048(11)
C11 0.0337(16) 0.0297(15) 0.0259(15) -0.0033(12) -0.0034(12) 0.0025(13)
C12 0.049(2) 0.0344(17) 0.0284(16) -0.0056(13) -0.0112(15) 0.0019(15)
C13 0.065(3) 0.0312(16) 0.0215(15) -0.0032(13) -0.0007(15) 0.0084(16)
C14 0.054(2) 0.0376(18) 0.0284(17) 0.0004(14) 0.0130(15) 0.0142(17)
C15 0.0355(17) 0.0350(17) 0.0278(16) 0.0018(13) 0.0061(13) 0.0062(14)
C16 0.0162(12) 0.0203(12) 0.0244(13) 0.0052(10) 0.0025(10) 0.0020(10)
C21 0.0302(15) 0.0252(14) 0.0266(15) 0.0019(11) -0.0026(12) 0.0024(12)
C20 0.0344(17) 0.0235(14) 0.0388(18) -0.0028(13) 0.0017(14) 0.0016(13)
C19 0.0403(18) 0.0205(14) 0.0442(19) 0.0101(13) 0.0061(15) 0.0018(13)
C18 0.066(3) 0.0284(17) 0.0293(17) 0.0108(13) -0.0058(16) 0.0035(17)
C17 0.051(2) 0.0257(15) 0.0266(16) 0.0030(12) -0.0042(14) -0.0001(14)

loop_
_atom_type_symbol
_atom_type_description
_atom_type_scat_dispersion_real
_atom_type_scat_dispersion_imag
_atom_type_scat_source
C C 0.0033 0.0016 'International Tables Vol C Tables 4.2.6.8 and 6.1.1.4'
H H 0.0000 0.0000 'International Tables Vol C Tables 4.2.6.8 and 6.1.1.4'
N N 0.0061 0.0033 'International Tables Vol C Tables 4.2.6.8 and 6.1.1.4'
P P 0.1023 0.0942 'International Tables Vol C Tables 4.2.6.8 and 6.1.1.4'
Cl Cl 0.1484 0.1585 'International Tables Vol C Tables 4.2.6.8 and 6.1.1.4'
Pd Pd -0.9988 1.0072 'International Tables Vol C Tables 4.2.6.8 and 6.1.1.4'

loop_
_geom_angle_atom_site_label_1
_geom_angle_atom_site_label_2
_geom_angle_atom_site_label_3
_geom_angle
C1 Pd1 P1 88.80(8)
C1 Pd1 Cl2 90.78(8)
P1 Pd1 Cl2 171.34(3)
C1 Pd1 Cl1 174.88(8)
P1 Pd1 Cl1 90.35(3)
Cl2 Pd1 Cl1 90.82(3)
C1 N1 C2 110.5(2)
C1 N1 C8 123.1(2)
C2 N1 C8 125.9(2)
C1 N2 C3 110.1(2)
C1 N2 C22 126.4(2)
C3 N2 C22 123.1(2)
C10 P1 C16 106.65(13)
C10 P1 C9 108.01(14)
C16 P1 C9 104.33(13)
C10 P1 Pd1 114.50(10)
C16 P1 Pd1 111.66(9)
C9 P1 Pd1 111.09(9)
N2 C1 N1 106.8(2)
N2 C1 Pd1 127.56(19)
N1 C1 Pd1 125.56(19)
C7 C2 C3 121.9(3)
C7 C2 N1 132.1(3)
C3 C2 N1 105.9(2)
C2 C3 C4 122.0(3)
C2 C3 N2 106.7(2)
C4 C3 N2 131.3(3)
C5 C4 C3 116.1(3)
C4 C5 C6 121.8(3)
C7 C6 C5 121.9(3)
C6 C7 C2 116.2(3)
N2 C22 C23 111.2(3)
C24 C23 C22 114.8(3)
C23 C24 C25 112.8(3)
N1 C8 C9 109.0(2)
C8 C9 P1 112.52(19)
C15 C10 C11 119.1(3)
C15 C10 P1 122.6(2)
C11 C10 P1 118.2(2)
C12 C11 C10 120.6(3)
C13 C12 C11 119.4(3)
C14 C13 C12 120.8(3)
C13 C14 C15 120.2(3)
C14 C15 C10 119.8(3)
C17 C16 C21 119.6(3)
C17 C16 P1 121.7(2)
C21 C16 P1 118.7(2)
C20 C21 C16 120.3(3)
C19 C20 C21 120.0(3)
C18 C19 C20 120.1(3)
C19 C18 C17 120.4(3)
C16 C17 C18 119.7(3)

loop_
_geom_bond_atom_site_label_1
_geom_bond_atom_site_label_2
_geom_bond_distance
Pd1 C1 1.973(3)
Pd1 P1 2.2248(8)
Pd1 Cl2 2.3529(7)
Pd1 Cl1 2.3575(7)
N1 C1 1.353(3)
N1 C2 1.393(3)
N1 C8 1.460(3)
N2 C1 1.347(3)
N2 C3 1.395(3)
N2 C22 1.469(4)
P1 C10 1.802(3)
P1 C16 1.812(3)
P1 C9 1.829(3)
C2 C7 1.383(4)
C2 C3 1.385(4)
C3 C4 1.389(4)
C4 C5 1.379(5)
C5 C6 1.394(5)
C6 C7 1.383(4)
C22 C23 1.549(5)
C23 C24 1.494(5)
C24 C25 1.512(6)
C8 C9 1.523(4)
C10 C15 1.391(4)
C10 C11 1.393(4)
C11 C12 1.385(4)
C12 C13 1.375(5)
C13 C14 1.373(6)
C14 C15 1.387(5)
C16 C17 1.381(4)
C16 C21 1.387(4)
C21 C20 1.384(4)
C20 C19 1.375(5)
C19 C18 1.374(5)
C18 C17 1.390(4)
